data_7160532
loop_
_publ_author_name
'Guo, Chen'
'Zhu, Mao-Mei'
'Ze Lang, Si-Ji'
'Wang, Ya-Wen'
'Xiao, Jian'
'Peng, Yu'

_publ_section_title
;
 Divergent synthetic studies towards bisabosqual A and fargenone B
 <i>via</i> an intramolecular S<sub>N</sub>2 reaction.
;
_journal_issue 22
_journal_name_full 'Organic &amp; biomolecular chemistry'
_journal_page_first 5298
_journal_page_last 5300
_journal_paper_doi 10.1039/d5ob00655d
_journal_volume 23
_journal_year 2025
_chemical_formula_moiety 'C16 H22 O3'
_chemical_formula_sum 'C16 H22 O3'
_chemical_formula_weight 262.33
_space_group_crystal_system orthorhombic
_space_group_IT_number 61
_space_group_name_Hall '-P 2ac 2ab'
_space_group_name_H-M_alt 'P b c a'
_atom_sites_solution_hydrogens geom
_atom_sites_solution_primary dual
_audit_creation_date 2021-07-30
_audit_creation_method
;
Olex2 1.3-ac4
(compiled 2019.04.23 svn.r3594 for Rigaku Oxford Diffraction, GUI svn.r5739)
;
_audit_update_record
;
2025-03-13 deposited with the CCDC.	2025-05-07 downloaded from the CCDC.
;
_cell_angle_alpha 90
_cell_angle_beta 90
_cell_angle_gamma 90
_cell_formula_units_Z 8
_cell_length_a 15.7570(2)
_cell_length_b 10.12180(10)
_cell_length_c 18.1651(2)
_cell_measurement_reflns_used 8658
_cell_measurement_temperature 149.99(10)
_cell_measurement_theta_max 76.9870
_cell_measurement_theta_min 2.8230
_cell_volume 2897.14(6)
_computing_cell_refinement 'CrysAlisPro 1.171.41.103a (Rigaku OD, 2021)'
_computing_data_collection 'CrysAlisPro 1.171.41.103a (Rigaku OD, 2021)'
_computing_data_reduction 'CrysAlisPro 1.171.41.103a (Rigaku OD, 2021)'
_computing_molecular_graphics 'Olex2 (Dolomanov et al., 2009)'
_computing_publication_material 'Olex2 (Dolomanov et al., 2009)'
_computing_structure_refinement 'ShelXL (Sheldrick, 2015)'
_computing_structure_solution 'ShelXT (Sheldrick, 2015)'
_diffrn_ambient_environment N~2~
_diffrn_ambient_temperature 149.99(10)
_diffrn_detector 'Hybrid Pixel Array Detector'
_diffrn_detector_area_resol_mean 10.0000
_diffrn_detector_type HyPix
_diffrn_measured_fraction_theta_full 0.993
_diffrn_measured_fraction_theta_max 0.934
_diffrn_measurement_details
;
List of Runs (angles in degrees, time in seconds):

  # Type    Start    End  Width  t~exp~   \w     \q     \k     \f   Frames
#--------------------------------------------------------------------------
  1  \w     12.00  84.00   0.50    0.05    --   47.57-116.00 174.00  144
  2  \w     37.00  75.00   0.50    0.05    --  107.75-116.00 174.00   76
  3  \w     35.00  60.00   0.50    0.05    --  107.75 -57.00  60.00   50
  4  \w     58.00  92.00   0.50    0.05    --  107.75 -74.00  58.00   68
  5  \w     36.00  61.00   0.50    0.05    --  107.75 -57.00-120.00   50
  6  \w     49.00  87.00   0.50    0.05    --   47.57 165.00  50.00   76
  7  \w    -29.00  23.00   0.50    0.05    --  -47.57  19.00 -60.00  104
  8  \w    -57.00 -31.00   0.50    0.05    -- -100.00  48.00  35.00   52
  9  \w   -112.00 -63.00   0.50    0.05    -- -100.00 125.00 -30.00   98
 10  \w    -59.00 -31.00   0.50    0.05    -- -100.00 125.00 -30.00   56
 11  \w   -108.00 -39.00   0.50    0.05    -- -100.00 116.00 -96.00  138
 12  \w   -164.00-117.00   0.50    0.05    -- -100.00 -74.00  58.00   94
 13  \w   -112.00 -78.00   0.50    0.05    -- -100.00 -74.00  58.00   68
 14  \w   -152.00-100.00   0.50    0.05    -- -100.00 -99.00-150.00  104
;
_diffrn_measurement_device 'four-circle diffractometer'
_diffrn_measurement_device_type 'ROD, Synergy Custom system, HyPix'
_diffrn_measurement_method '\w scans'
_diffrn_orient_matrix_type 'CrysAlisPro convention (1999,Acta A55,543-557)'
_diffrn_orient_matrix_UB_11 -0.0453242000
_diffrn_orient_matrix_UB_12 0.1170767000
_diffrn_orient_matrix_UB_13 -0.0373513000
_diffrn_orient_matrix_UB_21 0.0363035000
_diffrn_orient_matrix_UB_22 0.0943014000
_diffrn_orient_matrix_UB_23 0.0586756000
_diffrn_orient_matrix_UB_31 0.0785952000
_diffrn_orient_matrix_UB_32 0.0238553000
_diffrn_orient_matrix_UB_33 -0.0485884000
_diffrn_radiation_monochromator mirror
_diffrn_radiation_probe x-ray
_diffrn_radiation_type 'Cu K\a'
_diffrn_radiation_wavelength 1.54184
_diffrn_reflns_av_R_equivalents 0.0257
_diffrn_reflns_av_unetI/netI 0.0213
_diffrn_reflns_Laue_measured_fraction_full 0.993
_diffrn_reflns_Laue_measured_fraction_max 0.934
_diffrn_reflns_limit_h_max 19
_diffrn_reflns_limit_h_min -16
_diffrn_reflns_limit_k_max 12
_diffrn_reflns_limit_k_min -12
_diffrn_reflns_limit_l_max 17
_diffrn_reflns_limit_l_min -22
_diffrn_reflns_number 11033
_diffrn_reflns_point_group_measured_fraction_full 0.993
_diffrn_reflns_point_group_measured_fraction_max 0.934
_diffrn_reflns_theta_full 67.684
_diffrn_reflns_theta_max 77.413
_diffrn_reflns_theta_min 5.615
_diffrn_source 'Rotating-anode X-ray tube'
_diffrn_source_type 'Rigaku (Cu) X-ray Source'
_exptl_absorpt_coefficient_mu 0.653
_exptl_absorpt_correction_T_max 1.00000
_exptl_absorpt_correction_T_min 0.26546
_exptl_absorpt_correction_type multi-scan
_exptl_absorpt_process_details
;
CrysAlisPro 1.171.41.103a (Rigaku Oxford Diffraction, 2021)
Empirical absorption correction using spherical harmonics,
implemented in SCALE3 ABSPACK scaling algorithm.
;
_exptl_crystal_colour 'clear light colourless'
_exptl_crystal_colour_lustre clear
_exptl_crystal_colour_modifier light
_exptl_crystal_colour_primary colourless
_exptl_crystal_density_diffrn 1.203
_exptl_crystal_description block
_exptl_crystal_F_000 1136
_exptl_crystal_size_max 0.22
_exptl_crystal_size_mid 0.15
_exptl_crystal_size_min 0.14
_refine_diff_density_max 0.273
_refine_diff_density_min -0.180
_refine_diff_density_rms 0.039
_refine_ls_extinction_method none
_refine_ls_goodness_of_fit_ref 1.063
_refine_ls_hydrogen_treatment constr
_refine_ls_matrix_type full
_refine_ls_number_parameters 176
_refine_ls_number_reflns 2869
_refine_ls_number_restraints 0
_refine_ls_restrained_S_all 1.063
_refine_ls_R_factor_all 0.0461
_refine_ls_R_factor_gt 0.0439
_refine_ls_shift/su_max 0.001
_refine_ls_shift/su_mean 0.000
_refine_ls_structure_factor_coef Fsqd
_refine_ls_weighting_details 'w=1/[\s^2^(Fo^2^)+(0.0552P)^2^+1.0798P] where P=(Fo^2^+2Fc^2^)/3'
_refine_ls_weighting_scheme calc
_refine_ls_wR_factor_gt 0.1128
_refine_ls_wR_factor_ref 0.1143
_reflns_Friedel_coverage 0.000
_reflns_number_gt 2668
_reflns_number_total 2869
_reflns_threshold_expression 'I > 2\s(I)'
_cod_data_source_file d5ob00655d2.cif
_cod_data_source_block zhungzhy_0730_auto
_cod_depositor_comments 'Adding full bibliography for 7160532--7160534.cif.'
_cod_database_code 7160532
_shelx_shelxl_version_number 2018/3
_shelx_space_group_comment
;
The symmetry employed for this shelxl refinement is uniquely defined
by the following loop, which should always be used as a source of
symmetry information in preference to the above space-group names.
They are only intended as comments.
;
_shelx_estimated_absorpt_t_max 0.914
_shelx_estimated_absorpt_t_min 0.870
_reflns_odcompleteness_completeness 99.46
_reflns_odcompleteness_iscentric 1
_reflns_odcompleteness_theta 66.97
_olex2_refinement_description
;
1. Fixed Uiso
 At 1.2 times of:
  All C(H) groups, All C(H,H) groups
 At 1.5 times of:
  All C(H,H,H) groups
2.a Ternary CH refined with riding coordinates:
 C7(H7)
2.b Secondary CH2 refined with riding coordinates:
 C8(H8A,H8B), C10(H10A,H10B), C11(H11A,H11B), C12(H12A,H12B)
2.c Aromatic/amide H refined with riding coordinates:
 C3(H3)
2.d Idealised Me refined as rotating group:
 C13(H13A,H13B,H13C), C14(H14A,H14B,H14C), C15(H15A,H15B,H15C), C16(H16A,H16B,
 H16C)
;
_olex2_submission_special_instructions 'No special instructions were received'
_oxdiff_exptl_absorpt_empirical_details
;
Empirical correction (ABSPACK) includes:
- Absorption correction using spherical harmonics
- Frame scaling
;
_oxdiff_exptl_absorpt_empirical_full_max 2.513
_oxdiff_exptl_absorpt_empirical_full_min 0.510

loop_
_space_group_symop_operation_xyz
'x, y, z'
'-x+1/2, -y, z+1/2'
'-x, y+1/2, -z+1/2'
'x+1/2, -y+1/2, -z'
'-x, -y, -z'
'x-1/2, y, -z-1/2'
'x, -y-1/2, z-1/2'
'-x-1/2, y-1/2, z'

loop_
_atom_site_label
_atom_site_type_symbol
_atom_site_fract_x
_atom_site_fract_y
_atom_site_fract_z
_atom_site_U_iso_or_equiv
_atom_site_adp_type
_atom_site_occupancy
_atom_site_site_symmetry_order
_atom_site_calc_flag
_atom_site_refinement_flags_posn
_atom_site_refinement_flags_adp
_atom_site_refinement_flags_occupancy
_atom_site_disorder_assembly
_atom_site_disorder_group
O1 O 0.67370(6) 0.62740(9) 0.41624(5) 0.0342(2) Uani 1 1 d . . . . .
O2 O 0.60140(6) 0.19929(9) 0.50252(5) 0.0345(2) Uani 1 1 d . . . . .
O3 O 0.83903(8) 0.42743(12) 0.65289(7) 0.0546(3) Uani 1 1 d . . . . .
C1 C 0.63543(7) 0.41691(13) 0.46045(7) 0.0262(3) Uani 1 1 d . . . . .
C2 C 0.64165(8) 0.50431(13) 0.40062(7) 0.0272(3) Uani 1 1 d . . . . .
C3 C 0.61644(8) 0.46623(13) 0.33037(7) 0.0287(3) Uani 1 1 d . . . . .
H3 H 0.618553 0.528210 0.291142 0.034 Uiso 1 1 calc R . . . .
C4 C 0.58810(8) 0.33802(13) 0.31697(7) 0.0288(3) Uani 1 1 d . . . . .
C5 C 0.58454(8) 0.24666(13) 0.37435(7) 0.0293(3) Uani 1 1 d . . . . .
C6 C 0.60626(8) 0.28965(13) 0.44492(7) 0.0274(3) Uani 1 1 d . . . . .
C7 C 0.66184(8) 0.45138(13) 0.53843(7) 0.0285(3) Uani 1 1 d . . . . .
H7 H 0.646366 0.373431 0.569482 0.034 Uiso 1 1 calc R . . . .
C8 C 0.75876(8) 0.46577(14) 0.54422(7) 0.0323(3) Uani 1 1 d . . . . .
H8A H 0.786340 0.383793 0.526569 0.039 Uiso 1 1 calc R . . . .
H8B H 0.777908 0.539580 0.512554 0.039 Uiso 1 1 calc R . . . .
C9 C 0.78469(9) 0.49185(14) 0.62250(8) 0.0350(3) Uani 1 1 d . . . . .
C10 C 0.73826(10) 0.60310(15) 0.66026(8) 0.0404(4) Uani 1 1 d . . . . .
H10A H 0.756230 0.688360 0.638578 0.048 Uiso 1 1 calc R . . . .
H10B H 0.753431 0.604020 0.713144 0.048 Uiso 1 1 calc R . . . .
C11 C 0.64201(9) 0.58832(15) 0.65235(7) 0.0360(3) Uani 1 1 d . . . . .
H11A H 0.622733 0.511199 0.681403 0.043 Uiso 1 1 calc R . . . .
H11B H 0.613787 0.667979 0.672365 0.043 Uiso 1 1 calc R . . . .
C12 C 0.61622(8) 0.56987(15) 0.57221(8) 0.0335(3) Uani 1 1 d . . . . .
H12A H 0.630418 0.650570 0.543986 0.040 Uiso 1 1 calc R . . . .
H12B H 0.554104 0.556213 0.569208 0.040 Uiso 1 1 calc R . . . .
C13 C 0.68733(10) 0.71540(15) 0.35625(8) 0.0397(3) Uani 1 1 d . . . . .
H13A H 0.723521 0.672573 0.319437 0.060 Uiso 1 1 calc GR . . . .
H13B H 0.715156 0.795817 0.374144 0.060 Uiso 1 1 calc GR . . . .
H13C H 0.632691 0.738392 0.333886 0.060 Uiso 1 1 calc GR . . . .
C14 C 0.56205(10) 0.29964(16) 0.24003(8) 0.0390(3) Uani 1 1 d . . . . .
H14A H 0.560762 0.378493 0.208749 0.059 Uiso 1 1 calc GR . . . .
H14B H 0.505510 0.259361 0.241275 0.059 Uiso 1 1 calc GR . . . .
H14C H 0.602946 0.236108 0.220059 0.059 Uiso 1 1 calc GR . . . .
C15 C 0.55981(11) 0.10458(15) 0.36085(9) 0.0426(4) Uani 1 1 d . . . . .
H15A H 0.498090 0.098481 0.355123 0.064 Uiso 1 1 calc GR . . . .
H15B H 0.577748 0.050316 0.402732 0.064 Uiso 1 1 calc GR . . . .
H15C H 0.587537 0.072738 0.315937 0.064 Uiso 1 1 calc GR . . . .
C16 C 0.51908(10) 0.19428(16) 0.53499(8) 0.0429(4) Uani 1 1 d . . . . .
H16A H 0.477435 0.167777 0.497744 0.064 Uiso 1 1 calc GR . . . .
H16B H 0.504194 0.281706 0.554248 0.064 Uiso 1 1 calc GR . . . .
H16C H 0.519038 0.129926 0.575296 0.064 Uiso 1 1 calc GR . . . .

loop_
_atom_site_aniso_label
_atom_site_aniso_U_11
_atom_site_aniso_U_22
_atom_site_aniso_U_33
_atom_site_aniso_U_23
_atom_site_aniso_U_13
_atom_site_aniso_U_12
O1 0.0400(5) 0.0309(5) 0.0317(5) 0.0033(4) -0.0017(4) -0.0106(4)
O2 0.0333(5) 0.0339(5) 0.0363(5) 0.0111(4) -0.0031(4) -0.0008(4)
O3 0.0558(7) 0.0505(7) 0.0576(7) -0.0111(5) -0.0297(6) 0.0159(6)
C1 0.0194(5) 0.0325(6) 0.0267(6) 0.0016(5) 0.0001(5) 0.0008(5)
C2 0.0229(6) 0.0283(6) 0.0303(6) -0.0004(5) 0.0008(5) -0.0025(5)
C3 0.0268(6) 0.0332(7) 0.0262(6) 0.0038(5) 0.0016(5) -0.0023(5)
C4 0.0233(6) 0.0352(7) 0.0280(6) -0.0022(5) 0.0011(5) -0.0013(5)
C5 0.0242(6) 0.0302(6) 0.0334(7) -0.0004(5) 0.0005(5) -0.0019(5)
C6 0.0209(6) 0.0315(6) 0.0298(6) 0.0056(5) 0.0002(5) 0.0010(5)
C7 0.0253(6) 0.0340(7) 0.0263(6) 0.0027(5) -0.0021(5) -0.0017(5)
C8 0.0248(6) 0.0390(7) 0.0331(7) -0.0017(6) -0.0021(5) 0.0013(5)
C9 0.0296(6) 0.0351(7) 0.0403(8) -0.0013(6) -0.0103(6) -0.0018(6)
C10 0.0425(8) 0.0393(8) 0.0393(7) -0.0066(6) -0.0123(6) 0.0023(6)
C11 0.0391(7) 0.0391(8) 0.0297(7) -0.0030(6) 0.0009(6) 0.0027(6)
C12 0.0268(6) 0.0409(8) 0.0328(7) -0.0009(6) -0.0011(5) 0.0028(6)
C13 0.0413(8) 0.0361(8) 0.0419(8) 0.0097(6) -0.0054(6) -0.0109(6)
C14 0.0408(8) 0.0470(8) 0.0293(7) -0.0039(6) -0.0004(6) -0.0082(6)
C15 0.0504(9) 0.0328(8) 0.0447(8) -0.0018(6) -0.0014(7) -0.0084(7)
C16 0.0383(8) 0.0514(9) 0.0389(8) 0.0175(7) -0.0003(6) -0.0136(7)

loop_
_atom_type_symbol
_atom_type_description
_atom_type_scat_dispersion_real
_atom_type_scat_dispersion_imag
_atom_type_scat_source
C C 0.0181 0.0091 'International Tables Vol C Tables 4.2.6.8 and 6.1.1.4'
H H 0.0000 0.0000 'International Tables Vol C Tables 4.2.6.8 and 6.1.1.4'
O O 0.0492 0.0322 'International Tables Vol C Tables 4.2.6.8 and 6.1.1.4'

loop_
_geom_angle_atom_site_label_1
_geom_angle_atom_site_label_2
_geom_angle_atom_site_label_3
_geom_angle
_geom_angle_site_symmetry_1
_geom_angle_site_symmetry_3
_geom_angle_publ_flag
C2 O1 C13 117.70(10) . . ?
C6 O2 C16 112.60(10) . . ?
C2 C1 C7 123.95(11) . . ?
C6 C1 C2 116.59(11) . . ?
C6 C1 C7 119.41(11) . . ?
O1 C2 C1 115.91(11) . . ?
O1 C2 C3 123.07(11) . . ?
C3 C2 C1 121.02(12) . . ?
C2 C3 C4 120.64(12) . . ?
C3 C4 C5 119.99(12) . . ?
C3 C4 C14 119.28(12) . . ?
C5 C4 C14 120.73(12) . . ?
C4 C5 C6 118.01(12) . . ?
C4 C5 C15 121.37(12) . . ?
C6 C5 C15 120.60(12) . . ?
O2 C6 C1 118.19(11) . . ?
O2 C6 C5 118.16(11) . . ?
C5 C6 C1 123.61(12) . . ?
C1 C7 C8 110.98(10) . . ?
C1 C7 C12 115.26(11) . . ?
C12 C7 C8 111.45(11) . . ?
C9 C8 C7 110.57(11) . . ?
O3 C9 C8 121.98(13) . . ?
O3 C9 C10 122.58(13) . . ?
C8 C9 C10 115.45(12) . . ?
C9 C10 C11 111.41(12) . . ?
C12 C11 C10 111.47(12) . . ?
C11 C12 C7 110.78(11) . . ?

loop_
_geom_bond_atom_site_label_1
_geom_bond_atom_site_label_2
_geom_bond_distance
_geom_bond_site_symmetry_2
_geom_bond_publ_flag
O1 C2 1.3740(15) . ?
O1 C13 1.4237(16) . ?
O2 C6 1.3918(15) . ?
O2 C16 1.4259(18) . ?
O3 C9 1.2096(17) . ?
C1 C2 1.4047(17) . ?
C1 C6 1.3965(18) . ?
C1 C7 1.5171(17) . ?
C2 C3 1.3910(18) . ?
C3 C4 1.3938(19) . ?
C4 C5 1.3944(19) . ?
C4 C14 1.5076(18) . ?
C5 C6 1.3964(18) . ?
C5 C15 1.5100(19) . ?
C7 C8 1.5378(17) . ?
C7 C12 1.5270(19) . ?
C8 C9 1.5029(18) . ?
C9 C10 1.508(2) . ?
C10 C11 1.531(2) . ?
C11 C12 1.5229(18) . ?
